data_7151552
loop_
_publ_author_name
'Asfari, Zouhair'
'Bilyk, Alexander'
'Bond, Cameron'
'Harrowfield, Jack M.'
'Koutsantonis, George A.'
'Lengkeek, Nigel'
'Mocerino, Mauro'
'Skelton, Brian W.'
'Sobolev, Alexandre N.'
'Strano, Simon'
'Vicens, Jacques'
'White, Allan H.'

_publ_section_title
;
 Factors influencing solvent adduct formation by calixarenes in the
 solid state.
;
_journal_issue 3
_journal_name_full 'Organic &amp; biomolecular chemistry'
_journal_page_first 387
_journal_page_last 396
_journal_paper_doi 10.1039/b308214h
_journal_volume 2
_journal_year 2004
_chemical_formula_sum 'C51 H70 O5'
_chemical_formula_weight 763.12
_space_group_IT_number 2
_symmetry_cell_setting triclinic
_symmetry_space_group_name_Hall '-P 1'
_symmetry_space_group_name_H-M 'P -1'
_audit_creation_date 02-06-06
_audit_creation_method Xtal3.6
_cell_angle_alpha 97.231(2)
_cell_angle_beta 97.264(2)
_cell_angle_gamma 104.726(2)
_cell_formula_units_Z 4
_cell_length_a 12.5942(11)
_cell_length_b 18.0596(17)
_cell_length_c 22.178(2)
_cell_measurement_reflns_used 8912
_cell_measurement_temperature 293(2)
_cell_measurement_theta_max 19.3
_cell_measurement_theta_min 1.6
_cell_volume 4773.4(8)
_computing_cell_refinement 'Siemens SAINT (Siemens, 1995)'
_computing_data_collection 'Siemens SMART (Siemens, 1995)'
_computing_data_reduction 'xtal SORTRF'
_computing_molecular_graphics xtal
_computing_publication_material 'xtal BONDLA CIFIO'
_computing_structure_refinement 'xtal CRYLSQ'
_computing_structure_solution xtal
_diffrn_ambient_temperature 293(2)
_diffrn_measured_fraction_theta_full .99
_diffrn_measured_fraction_theta_max 1.00
_diffrn_measurement_device_type
;
Bruker SMART CCD diffractometer
;
_diffrn_measurement_method '\w scans'
_diffrn_radiation_detector 'CCD area detector'
_diffrn_radiation_monochromator graphite
_diffrn_radiation_source 'sealed tube'
_diffrn_radiation_type 'Mo K\a'
_diffrn_radiation_wavelength .71073
_diffrn_reflns_av_R_equivalents .074
_diffrn_reflns_av_sigmaI/netI .15
_diffrn_reflns_limit_h_max 16
_diffrn_reflns_limit_h_min -16
_diffrn_reflns_limit_k_max 24
_diffrn_reflns_limit_k_min -24
_diffrn_reflns_limit_l_max 0
_diffrn_reflns_limit_l_min -29
_diffrn_reflns_number 41719
_diffrn_reflns_theta_full 29.1
_diffrn_reflns_theta_max 29.1
_diffrn_reflns_theta_min 1.18
_diffrn_standards_decay_% 0
_exptl_absorpt_coefficient_mu .066
_exptl_absorpt_correction_type none
_exptl_absorpt_process_details
;
?
;
_exptl_crystal_colour colourless
_exptl_crystal_density_diffrn 1.062
_exptl_crystal_description block
_exptl_crystal_F_000 1664
_exptl_crystal_size_max .78
_exptl_crystal_size_mid .55
_exptl_crystal_size_min .44
_refine_diff_density_max .637
_refine_diff_density_min -.65
_refine_ls_extinction_expression 'Eq22 p292 "Cryst. Comp." Munksgaard 1970'
_refine_ls_extinction_method none
_refine_ls_goodness_of_fit_all 1.344
_refine_ls_goodness_of_fit_ref 1.479
_refine_ls_hydrogen_treatment noref
_refine_ls_matrix_type atomblock
_refine_ls_number_constraints 0
_refine_ls_number_parameters 1092
_refine_ls_number_reflns 11558
_refine_ls_number_restraints 3
_refine_ls_R_factor_all .13
_refine_ls_R_factor_gt .073
_refine_ls_shift/su_max .103
_refine_ls_shift/su_mean .006
_refine_ls_structure_factor_coef F
_refine_ls_weighting_scheme calc
_refine_ls_wR_factor_all .093
_refine_ls_wR_factor_ref .088
_reflns_d_resolution_high .729
_reflns_d_resolution_low 17.169
_reflns_limit_h_max 16
_reflns_limit_h_min 0
_reflns_limit_k_max 23
_reflns_limit_k_min -24
_reflns_limit_l_max 29
_reflns_limit_l_min -29
_reflns_number_gt 11558
_reflns_number_total 22411
_reflns_threshold_expression 'F    > 4.00 sig(F   )'
_cod_data_source_file b308214h.txt
_cod_data_source_block za24
_cod_original_cell_volume 4773.3(8)
_cod_original_sg_symbol_Hall -p_1
_cod_original_sg_symbol_H-M P_-1
_cod_database_code 7151552

loop_
_symmetry_equiv_pos_as_xyz
+x,+y,+z
-x,-y,-z

loop_
_atom_site_label
_atom_site_fract_x
_atom_site_fract_y
_atom_site_fract_z
_atom_site_U_iso_or_equiv
_atom_site_adp_type
_atom_site_calc_flag
_atom_site_calc_attached_atom
_atom_site_occupancy
_atom_site_disorder_assembly
_atom_site_disorder_group
O111 1.02393(18) .31831(11) .67549(11) .0757(13) Uani ? ? 1.00000 ? ?
C111 .9561(3) .24595(17) .67588(15) .0612(17) Uani ? ? 1.00000 ? ?
C112 .8775(3) .23310(17) .71497(14) .0604(16) Uani ? ? 1.00000 ? ?
C113 .8157(3) .15739(19) .71402(15) .0722(19) Uani ? ? 1.00000 ? ?
C114 .8284(3) .09423(18) .67667(16) .075(2) Uani ? ? 1.00000 ? ?
C1141 .7635(4) .0115(2) .6799(2) .109(3) Uani ? ? 1.00000 ? ?
C1142 .6474(6) .0061(4) .6888(5) .229(6) Uani ? ? 1.00000 ? ?
C1143 .7635(7) -.0448(3) .6236(3) .229(6) Uani ? ? 1.00000 ? ?
C1144 .8208(8) -.0126(3) .7365(3) .213(6) Uani ? ? 1.00000 ? ?
C115 .9066(3) .10916(18) .63766(17) .074(2) Uani ? ? 1.00000 ? ?
C116 .9701(3) .18460(18) .63567(15) .0646(18) Uani ? ? 1.00000 ? ?
C11 .8564(3) .29954(18) .75726(14) .0648(17) Uani ? ? 1.00000 ? ?
O121 .90964(16) .42518(10) .69089(8) .0542(10) Uani ? ? 1.00000 ? ?
C1211 .9650(3) .49379(18) .73502(16) .0716(18) Uani ? ? 1.00000 ? ?
C1212 1.0802(4) .5234(3) .7247(2) .119(3) Uani ? ? 1.00000 ? ?
C121 .7970(2) .39400(15) .69425(12) .0473(13) Uani ? ? 1.00000 ? ?
C122 .7175(3) .42149(16) .66322(12) .0506(14) Uani ? ? 1.00000 ? ?
C123 .6069(3) .39104(18) .66983(14) .0599(16) Uani ? ? 1.00000 ? ?
C124 .5751(3) .33352(19) .70508(14) .0638(17) Uani ? ? 1.00000 ? ?
C1241 .4534(3) .3021(2) .71370(18) .090(2) Uani ? ? 1.00000 ? ?
C1242 .3736(7) .3427(7) .6888(6) .157(8) Uani ? ? .50000 ? ?
C1243 .4524(7) .3119(6) .7845(4) .108(5) Uani ? ? .50000 ? ?
C1244 .4166(8) .2139(5) .6917(4) .122(6) Uani ? ? .50000 ? ?
C1242' .4106(8) .3758(8) .7281(7) .185(9) Uani ? ? .50000 ? ?
C1243' .4328(11) .2529(17) .7536(12) .46(3) Uani ? ? .50000 ? ?
C1244' .3829(8) .2693(10) .6474(6) .218(11) Uani ? ? .50000 ? ?
C125 .6576(3) .30429(19) .73202(14) .0663(17) Uani ? ? 1.00000 ? ?
C126 .7699(3) .33400(17) .72741(13) .0557(15) Uani ? ? 1.00000 ? ?
C12 .7454(3) .47876(16) .61859(13) .0545(15) Uani ? ? 1.00000 ? ?
O131 .92000(16) .44763(12) .56081(9) .0648(11) Uani ? ? 1.00000 ? ?
C131 .8144(3) .41857(16) .52692(13) .0515(15) Uani ? ? 1.00000 ? ?
C132 .7955(3) .37484(17) .46766(13) .0549(15) Uani ? ? 1.00000 ? ?
C133 .6885(3) .35177(18) .43537(13) .0607(16) Uani ? ? 1.00000 ? ?
C134 .5982(3) .36991(17) .45884(14) .0566(16) Uani ? ? 1.00000 ? ?
C1341 .4823(3) .3467(2) .41841(15) .0718(18) Uani ? ? 1.00000 ? ?
C1342 .4523(4) .2622(3) .3882(2) .114(3) Uani ? ? 1.00000 ? ?
C1343 .4859(3) .3983(3) .36728(18) .100(3) Uani ? ? 1.00000 ? ?
C1344 .3937(3) .3605(3) .4550(2) .104(3) Uani ? ? 1.00000 ? ?
C135 .6212(3) .41255(17) .51766(13) .0537(15) Uani ? ? 1.00000 ? ?
C136 .7269(2) .43666(15) .55240(13) .0490(14) Uani ? ? 1.00000 ? ?
C13 .8885(3) .35131(19) .43953(14) .0649(17) Uani ? ? 1.00000 ? ?
O141 1.03970(16) .34271(11) .54431(10) .0650(11) Uani ? ? 1.00000 ? ?
C1411 1.1509(3) .3687(2) .53071(19) .084(2) Uani ? ? 1.00000 ? ?
C1412 1.2140(3) .4362(2) .5780(2) .100(3) Uani ? ? 1.00000 ? ?
C141 .9756(3) .27284(17) .50799(15) .0588(16) Uani ? ? 1.00000 ? ?
C142 .9821(3) .20309(17) .52662(15) .0629(17) Uani ? ? 1.00000 ? ?
C143 .9206(3) .13509(18) .48788(17) .075(2) Uani ? ? 1.00000 ? ?
C144 .8505(3) .13420(19) .43430(16) .077(2) Uani ? ? 1.00000 ? ?
C1441 .7894(4) .0569(2) .39148(19) .106(3) Uani ? ? 1.00000 ? ?
C1442 .7380(7) -.0025(3) .4295(3) .237(5) Uani ? ? 1.00000 ? ?
C1443 .8763(6) .0273(3) .3590(3) .182(5) Uani ? ? 1.00000 ? ?
C1444 .7044(5) .0661(3) .3404(3) .171(4) Uani ? ? 1.00000 ? ?
C145 .8427(3) .20557(19) .41910(15) .0702(18) Uani ? ? 1.00000 ? ?
C146 .9045(3) .27572(17) .45565(14) .0588(16) Uani ? ? 1.00000 ? ?
C14 1.0461(3) .19916(19) .58832(17) .073(2) Uani ? ? 1.00000 ? ?
O211 .61772(18) .54969(11) .94519(9) .0619(11) Uani ? ? 1.00000 ? ?
C211 .5817(2) .60510(16) .91830(13) .0509(14) Uani ? ? 1.00000 ? ?
C212 .5361(2) .65690(16) .95113(13) .0487(14) Uani ? ? 1.00000 ? ?
C213 .4959(3) .70903(17) .92103(14) .0577(16) Uani ? ? 1.00000 ? ?
C214 .4989(3) .71158(18) .85801(14) .0623(17) Uani ? ? 1.00000 ? ?
C2141 .4528(3) .7682(2) .82429(18) .092(2) Uani ? ? 1.00000 ? ?
C2142 .4090(10) .8191(5) .8623(3) .321(9) Uani ? ? 1.00000 ? ?
C2143 .3585(6) .7186(4) .7694(3) .198(5) Uani ? ? 1.00000 ? ?
C2144 .5358(6) .8112(4) .7897(3) .188(5) Uani ? ? 1.00000 ? ?
C215 .5464(3) .65878(18) .82743(13) .0582(16) Uani ? ? 1.00000 ? ?
C216 .5885(2) .60669(16) .85596(12) .0494(14) Uani ? ? 1.00000 ? ?
C21 .5301(2) .65759(17) 1.01938(13) .0546(15) Uani ? ? 1.00000 ? ?
O221 .71004(17) .59959(11) 1.06802(9) .0586(10) Uani ? ? 1.00000 ? ?
C221 .7230(2) .67912(16) 1.08119(12) .0474(14) Uani ? ? 1.00000 ? ?
C2211 .6771(3) .55623(19) 1.11623(17) .075(2) Uani ? ? 1.00000 ? ?
C2212 .7158(4) .4860(2) 1.1089(2) .103(3) Uani ? ? 1.00000 ? ?
C222 .8243(2) .72712(17) 1.11257(12) .0505(14) Uani ? ? 1.00000 ? ?
C223 .8334(3) .80548(18) 1.12695(14) .0610(16) Uani ? ? 1.00000 ? ?
C224 .7471(3) .83789(17) 1.10946(14) .0616(16) Uani ? ? 1.00000 ? ?
C2241 .7589(3) .9244(2) 1.12819(19) .090(2) Uani ? ? 1.00000 ? ?
C2242 .7332(10) .9615(5) 1.0754(5) .133(7) Uani ? ? .50000 ? ?
C2243 .6720(8) .9290(5) 1.1726(5) .122(6) Uani ? ? .50000 ? ?
C2244 .8733(7) .9687(4) 1.1645(5) .115(5) Uani ? ? .50000 ? ?
C2242' .6677(11) .9492(5) 1.0863(7) .179(10) Uani ? ? .50000 ? ?
C2243' .749(2) .9425(6) 1.1908(6) .273(15) Uani ? ? .50000 ? ?
C2244' .8678(12) .9711(6) 1.1062(7) .183(9) Uani ? ? .50000 ? ?
C225 .6492(3) .78725(17) 1.07565(13) .0562(16) Uani ? ? 1.00000 ? ?
C226 .6359(2) .70840(16) 1.06044(12) .0469(14) Uani ? ? 1.00000 ? ?
C22 .9247(3) .69768(18) 1.12966(13) .0590(16) Uani ? ? 1.00000 ? ?
O231 .91179(18) .58778(12) 1.02501(9) .0693(11) Uani ? ? 1.00000 ? ?
C231 .9927(2) .65652(17) 1.03096(13) .0520(15) Uani ? ? 1.00000 ? ?
C232 1.0625(2) .67086(17) .98727(13) .0500(14) Uani ? ? 1.00000 ? ?
C233 1.1490(3) .73877(17) .99913(13) .0551(15) Uani ? ? 1.00000 ? ?
C234 1.1678(3) .79265(17) 1.05211(14) .0561(15) Uani ? ? 1.00000 ? ?
C2341 1.2682(3) .86553(18) 1.06781(16) .0744(19) Uani ? ? 1.00000 ? ?
C2342 1.3337(5) .8758(3) 1.0154(2) .153(3) Uani ? ? 1.00000 ? ?
C2343 1.2303(5) .9376(3) 1.0831(3) .167(4) Uani ? ? 1.00000 ? ?
C2344 1.3445(4) .8576(3) 1.1247(2) .140(3) Uani ? ? 1.00000 ? ?
C235 1.0938(3) .77752(17) 1.09383(13) .0557(15) Uani ? ? 1.00000 ? ?
C236 1.0059(2) .71109(17) 1.08395(13) .0523(15) Uani ? ? 1.00000 ? ?
C23 1.0471(3) .61300(17) .92813(13) .0561(15) Uani ? ? 1.00000 ? ?
O241 .81812(17) .52421(10) .90578(9) .0572(10) Uani ? ? 1.00000 ? ?
C2411 .8130(3) .44634(17) .87975(16) .0685(18) Uani ? ? 1.00000 ? ?
C2412 .7421(3) .39176(19) .91281(17) .080(2) Uani ? ? 1.00000 ? ?
C241 .8501(2) .57953(15) .86852(12) .0472(14) Uani ? ? 1.00000 ? ?
C242 .7694(2) .59318(15) .82550(12) .0481(14) Uani ? ? 1.00000 ? ?
C243 .8044(3) .64682(16) .78774(13) .0518(14) Uani ? ? 1.00000 ? ?
C244 .9154(2) .68900(16) .79255(13) .0505(14) Uani ? ? 1.00000 ? ?
C2441 .9508(3) .74623(18) .74858(15) .0662(18) Uani ? ? 1.00000 ? ?
C2442 1.0760(7) .7826(4) .7573(4) .094(5) Uani ? ? .50000 ? ?
C2443 .8959(7) .8105(4) .7537(5) .105(5) Uani ? ? .50000 ? ?
C2444 .9161(7) .7008(5) .6808(3) .088(4) Uani ? ? .50000 ? ?
C2442' 1.0286(13) .8220(5) .7862(4) .185(8) Uani ? ? .50000 ? ?
C2443' .8527(9) .7644(8) .7163(7) .216(11) Uani ? ? .50000 ? ?
C2444' 1.0175(12) .7108(6) .7074(6) .179(9) Uani ? ? .50000 ? ?
C245 .9911(2) .67637(16) .83824(13) .0523(15) Uani ? ? 1.00000 ? ?
C246 .9612(2) .62208(15) .87699(12) .0477(14) Uani ? ? 1.00000 ? ?
C24 .6457(3) .55442(17) .82146(13) .0561(15) Uani ? ? 1.00000 ? ?
C101 .5614(9) .1077(7) .5107(10) .603(18) Uani ? ? 1.00000 ? ?
C102 .5765(6) .1532(5) .5519(5) .327(8) Uani ? ? 1.00000 ? ?
O102 .6854(5) .2187(3) .5629(2) .223(4) Uani ? ? 1.00000 ? ?
C103 .4993(8) .1793(7) .5330(4) .291(9) Uani ? ? 1.00000 ? ?
C201 .8223(9) .8894(5) .9049(4) .277(8) Uani ? ? 1.00000 ? ?
C202 .8702(4) .8572(3) .9337(2) .118(3) Uani ? ? 1.00000 ? ?
O202 .8193(5) .7756(3) .9441(3) .252(5) Uani ? ? 1.00000 ? ?
C203 .9745(7) .8874(5) .9596(5) .296(8) Uani ? ? 1.00000 ? ?
H111 .98680 .36200 .68330 .09700 Uiso ? ? 1.00000 ? ?
H113 .77100 .14652 .74526 .07900 Uiso ? ? 1.00000 ? ?
H1142a .65329 .03596 .73129 .30000 Uiso ? ? 1.00000 ? ?
H1142b .60759 .02091 .66105 .30000 Uiso ? ? 1.00000 ? ?
H1142c .61153 -.04831 .69537 .30000 Uiso ? ? 1.00000 ? ?
H1143a .75656 -.03500 .58588 .48000 Uiso ? ? 1.00000 ? ?
H1143b .86150 -.04152 .62787 .48000 Uiso ? ? 1.00000 ? ?
H1143c .74603 -.09952 .62686 .48000 Uiso ? ? 1.00000 ? ?
H1144a .90217 -.01006 .72739 .60000 Uiso ? ? 1.00000 ? ?
H1144b .83055 .01971 .77230 .60000 Uiso ? ? 1.00000 ? ?
H1144c .79080 -.06572 .73728 .60000 Uiso ? ? 1.00000 ? ?
H115 .92599 .06301 .61580 .10100 Uiso ? ? 1.00000 ? ?
H11a .84342 .28220 .79414 .10000 Uiso ? ? 1.00000 ? ?
H11b .92820 .34086 .76573 .10000 Uiso ? ? 1.00000 ? ?
H1211a .93312 .53873 .73061 .09500 Uiso ? ? 1.00000 ? ?
H1211b .96385 .48821 .77829 .09500 Uiso ? ? 1.00000 ? ?
H1212a 1.11795 .47331 .72837 .20000 Uiso ? ? 1.00000 ? ?
H1212b 1.08722 .52383 .68069 .20000 Uiso ? ? 1.00000 ? ?
H1212c 1.12015 .56023 .75124 .20000 Uiso ? ? 1.00000 ? ?
H123 .55023 .41871 .65422 .07500 Uiso ? ? 1.00000 ? ?
H1242a .39092 .38362 .68483 .30000 Uiso ? ? .50000 ? ?
H1242b .37565 .31272 .63393 .30000 Uiso ? ? .50000 ? ?
H1242c .29604 .30953 .68123 .30000 Uiso ? ? .50000 ? ?
H1243a .49862 .28620 .80403 .17000 Uiso ? ? .50000 ? ?
H1243b .48164 .36802 .80195 .17000 Uiso ? ? .50000 ? ?
H1243c .37849 .29548 .79030 .17000 Uiso ? ? .50000 ? ?
H1244a .43110 .19392 .65744 .16000 Uiso ? ? .50000 ? ?
H1244b .47068 .19142 .72611 .16000 Uiso ? ? .50000 ? ?
H1244c .34784 .19090 .70409 .16000 Uiso ? ? .50000 ? ?
H1242'a .43992 .41227 .75053 .24000 Uiso ? ? .50000 ? ?
H1242'b .40309 .39391 .67959 .24000 Uiso ? ? .50000 ? ?
H1242'c .32497 .35409 .72221 .24000 Uiso ? ? .50000 ? ?
H1243'a .46749 .23020 .76989 .41000 Uiso ? ? .50000 ? ?
H1243'b .47047 .31191 .80286 .41000 Uiso ? ? .50000 ? ?
H1243'c .35896 .25277 .77452 .41000 Uiso ? ? .50000 ? ?
H1244'a .39026 .27734 .62247 .34000 Uiso ? ? .50000 ? ?
H1244'b .41834 .20724 .64802 .34000 Uiso ? ? .50000 ? ?
H1244'c .31209 .23047 .66150 .34000 Uiso ? ? .50000 ? ?
H125 .63937 .26542 .75798 .10000 Uiso ? ? 1.00000 ? ?
H12a .70225 .51345 .62014 .08300 Uiso ? ? 1.00000 ? ?
H12b .82437 .50763 .63125 .08300 Uiso ? ? 1.00000 ? ?
H131 .96370 .40740 .54730 .09700 Uiso ? ? 1.00000 ? ?
H133 .67323 .32629 .39449 .06500 Uiso ? ? 1.00000 ? ?
H1342a .50058 .25357 .35882 .17000 Uiso ? ? 1.00000 ? ?
H1342b .45354 .22555 .41614 .17000 Uiso ? ? 1.00000 ? ?
H1342c .37644 .24644 .36439 .17000 Uiso ? ? 1.00000 ? ?
H1343a .51223 .45419 .38424 .22000 Uiso ? ? 1.00000 ? ?
H1343b .53868 .38937 .34014 .22000 Uiso ? ? 1.00000 ? ?
H1343c .41487 .38755 .34439 .22000 Uiso ? ? 1.00000 ? ?
H1344a .38680 .32729 .48705 .12600 Uiso ? ? 1.00000 ? ?
H1344b .40728 .41144 .47270 .12600 Uiso ? ? 1.00000 ? ?
H1344c .31502 .34497 .43270 .12600 Uiso ? ? 1.00000 ? ?
H135 .55586 .42452 .53868 .10600 Uiso ? ? 1.00000 ? ?
H13a .88082 .35556 .39727 .08900 Uiso ? ? 1.00000 ? ?
H13b .95767 .39574 .45946 .08900 Uiso ? ? 1.00000 ? ?
H1411a 1.18398 .32181 .53137 .09700 Uiso ? ? 1.00000 ? ?
H1411b 1.14959 .37623 .48817 .09700 Uiso ? ? 1.00000 ? ?
H1412a 1.18347 .47890 .57617 .18000 Uiso ? ? 1.00000 ? ?
H1412b 1.21786 .42448 .61937 .18000 Uiso ? ? 1.00000 ? ?
H1412c 1.28924 .44951 .56834 .18000 Uiso ? ? 1.00000 ? ?
H143 .91911 .08247 .49962 .11500 Uiso ? ? 1.00000 ? ?
H1442a .80676 -.01216 .45702 .32000 Uiso ? ? 1.00000 ? ?
H1442b .69409 .00948 .45234 .32000 Uiso ? ? 1.00000 ? ?
H1442c .71032 -.05458 .40296 .32000 Uiso ? ? 1.00000 ? ?
H1443a .91038 .06910 .33646 .22000 Uiso ? ? 1.00000 ? ?
H1443b .93513 .02466 .38989 .22000 Uiso ? ? 1.00000 ? ?
H1443c .84269 -.01732 .33331 .22000 Uiso ? ? 1.00000 ? ?
H1444a .64560 .08537 .36545 .32000 Uiso ? ? 1.00000 ? ?
H1444b .73056 .10566 .32065 .32000 Uiso ? ? 1.00000 ? ?
H1444c .66254 .01962 .31772 .32000 Uiso ? ? 1.00000 ? ?
H145 .78494 .20762 .38198 .10500 Uiso ? ? 1.00000 ? ?
H14a 1.08961 .15533 .58398 .09900 Uiso ? ? 1.00000 ? ?
H14b 1.11571 .24481 .60335 .09900 Uiso ? ? 1.00000 ? ?
H211 .63176 .55856 .99379 .09400 Uiso ? ? 1.00000 ? ?
H213 .43774 .74150 .94441 .12600 Uiso ? ? 1.00000 ? ?
H2142a .35865 .79343 .88231 .46000 Uiso ? ? 1.00000 ? ?
H2142b .47667 .85100 .89400 .46000 Uiso ? ? 1.00000 ? ?
H2142c .38700 .85731 .84231 .46000 Uiso ? ? 1.00000 ? ?
H2143a .39139 .68919 .74230 .60000 Uiso ? ? 1.00000 ? ?
H2143b .30252 .68601 .78509 .60000 Uiso ? ? 1.00000 ? ?
H2143c .33169 .75468 .74866 .60000 Uiso ? ? 1.00000 ? ?
H2144a .59983 .83939 .81807 .28000 Uiso ? ? 1.00000 ? ?
H2144b .55236 .77520 .76065 .28000 Uiso ? ? 1.00000 ? ?
H2144c .50582 .84659 .76899 .28000 Uiso ? ? 1.00000 ? ?
H215 .55453 .66239 .78086 .15000 Uiso ? ? 1.00000 ? ?
H21a .46550 .67970 1.02929 .06000 Uiso ? ? 1.00000 ? ?
H21b .51043 .60719 1.03219 .06000 Uiso ? ? 1.00000 ? ?
H2211a .68839 .58382 1.15668 .12600 Uiso ? ? 1.00000 ? ?
H2211b .58704 .53807 1.10661 .12600 Uiso ? ? 1.00000 ? ?
H2212a .69553 .45384 1.06863 .16000 Uiso ? ? 1.00000 ? ?
H2212b .79688 .49959 1.11870 .16000 Uiso ? ? 1.00000 ? ?
H2212c .68574 .45479 1.13884 .16000 Uiso ? ? 1.00000 ? ?
H223 .90083 .83830 1.14655 .08900 Uiso ? ? 1.00000 ? ?
H2242a .78381 .95555 1.04636 .19000 Uiso ? ? .50000 ? ?
H2242b .65934 .93582 1.05373 .19000 Uiso ? ? .50000 ? ?
H2242c .73993 1.01493 1.08546 .19000 Uiso ? ? .50000 ? ?
H2243a .59809 .90269 1.15369 .18000 Uiso ? ? .50000 ? ?
H2243b .68870 .90678 1.20929 .18000 Uiso ? ? .50000 ? ?
H2243c .67812 .98287 1.18572 .18000 Uiso ? ? .50000 ? ?
H2244a .87923 .94624 1.20523 .16500 Uiso ? ? .50000 ? ?
H2244b .92964 .96362 1.14654 .16500 Uiso ? ? .50000 ? ?
H2244c .87850 1.02247 1.18067 .16500 Uiso ? ? .50000 ? ?
H2242'a .67795 .94036 1.04355 .25000 Uiso ? ? .50000 ? ?
H2242'b .59510 .92037 1.08911 .25000 Uiso ? ? .50000 ? ?
H2242'c .67388 1.00355 1.09679 .25000 Uiso ? ? .50000 ? ?
H2243'a .67112 .91156 1.19606 .39000 Uiso ? ? .50000 ? ?
H2243'b .79791 .92674 1.21777 .39000 Uiso ? ? .50000 ? ?
H2243'c .74975 .99465 1.20342 .39000 Uiso ? ? .50000 ? ?
H2244'a .93177 .95689 1.13834 .26000 Uiso ? ? .50000 ? ?
H2244'b .87658 .95981 1.07238 .26000 Uiso ? ? .50000 ? ?
H2244'c .88007 1.02453 1.12668 .26000 Uiso ? ? .50000 ? ?
H225 .58996 .80960 1.05973 .07200 Uiso ? ? 1.00000 ? ?
H22a .96373 .72147 1.16844 .06300 Uiso ? ? 1.00000 ? ?
H22b .90306 .64172 1.12741 .06300 Uiso ? ? 1.00000 ? ?
H231 .88462 .56556 .98152 .10300 Uiso ? ? 1.00000 ? ?
H233 1.20261 .75229 .96744 .08300 Uiso ? ? 1.00000 ? ?
H2342a 1.37137 .83296 1.01229 .26000 Uiso ? ? 1.00000 ? ?
H2342b 1.29470 .87576 .97879 .26000 Uiso ? ? 1.00000 ? ?
H2342c 1.39986 .92226 1.02462 .26000 Uiso ? ? 1.00000 ? ?
H2343a 1.16646 .93900 1.04981 .29000 Uiso ? ? 1.00000 ? ?
H2343b 1.18541 .93104 1.11910 .29000 Uiso ? ? 1.00000 ? ?
H2343c 1.27957 .98257 1.09139 .29000 Uiso ? ? 1.00000 ? ?
H2344a 1.31039 .85504 1.15976 .27000 Uiso ? ? 1.00000 ? ?
H2344b 1.37554 .81557 1.11632 .27000 Uiso ? ? 1.00000 ? ?
H2344c 1.40735 .90590 1.13298 .27000 Uiso ? ? 1.00000 ? ?
H235 1.09358 .81652 1.12958 .06300 Uiso ? ? 1.00000 ? ?
H23a 1.12762 .62691 .91103 .09000 Uiso ? ? 1.00000 ? ?
H23b 1.04600 .55992 .93360 .09000 Uiso ? ? 1.00000 ? ?
H2411a .78635 .43412 .83616 .11600 Uiso ? ? 1.00000 ? ?
H2411b .88676 .43730 .88607 .11600 Uiso ? ? 1.00000 ? ?
H2412a .76317 .40285 .95657 .11700 Uiso ? ? 1.00000 ? ?
H2412b .66276 .39967 .90666 .11700 Uiso ? ? 1.00000 ? ?
H2412c .73537 .34150 .89592 .11700 Uiso ? ? 1.00000 ? ?
H243 .74327 .66337 .76109 .09300 Uiso ? ? 1.00000 ? ?
H2442a 1.09953 .80908 .79733 .13500 Uiso ? ? .50000 ? ?
H2442b 1.10956 .74153 .74972 .13500 Uiso ? ? .50000 ? ?
H2442c 1.09648 .81740 .72890 .13500 Uiso ? ? .50000 ? ?
H2443a .81422 .78591 .74366 .16000 Uiso ? ? .50000 ? ?
H2443b .91058 .83623 .79453 .16000 Uiso ? ? .50000 ? ?
H2443c .91410 .84420 .72607 .16000 Uiso ? ? .50000 ? ?
H2444a .94983 .65998 .67500 .14000 Uiso ? ? .50000 ? ?
H2444b .83596 .67884 .67181 .14000 Uiso ? ? .50000 ? ?
H2444c .93621 .73576 .65270 .14000 Uiso ? ? .50000 ? ?
H2442'a .98576 .84235 .81423 .25000 Uiso ? ? .50000 ? ?
H2442'b 1.08921 .81213 .80762 .25000 Uiso ? ? .50000 ? ?
H2442'c 1.04697 .85672 .75839 .25000 Uiso ? ? .50000 ? ?
H2443'a .80564 .71376 .68842 .26000 Uiso ? ? .50000 ? ?
H2443'b .81129 .78262 .73931 .26000 Uiso ? ? .50000 ? ?
H2443'c .87359 .79676 .68425 .26000 Uiso ? ? .50000 ? ?
H2444'a 1.07580 .70297 .72736 .29000 Uiso ? ? .50000 ? ?
H2444'b .96498 .66390 .68251 .29000 Uiso ? ? .50000 ? ?
H2444'c 1.03355 .74708 .67773 .29000 Uiso ? ? .50000 ? ?
H245 1.08255 .70360 .83754 .11300 Uiso ? ? 1.00000 ? ?
H24a .61406 .54790 .78133 .06700 Uiso ? ? 1.00000 ? ?
H24b .64049 .51254 .83998 .06700 Uiso ? ? 1.00000 ? ?
H101a .58565 .06845 .53736 .60000 Uiso ? ? 1.00000 ? ?
H101b .60087 .12415 .48490 .60000 Uiso ? ? 1.00000 ? ?
H101c .48545 .07699 .49611 .60000 Uiso ? ? 1.00000 ? ?
H103a .48785 .22069 .56473 .33500 Uiso ? ? 1.00000 ? ?
H103b .42289 .13980 .52734 .33500 Uiso ? ? 1.00000 ? ?
H103c .49776 .20047 .49595 .33500 Uiso ? ? 1.00000 ? ?
H201a .83165 .87876 .86128 .38200 Uiso ? ? 1.00000 ? ?
H201b .84986 .94501 .91655 .38200 Uiso ? ? 1.00000 ? ?
H201c .74523 .87446 .90567 .38200 Uiso ? ? 1.00000 ? ?
H203a 1.02429 .87201 .93479 .42200 Uiso ? ? 1.00000 ? ?
H203b .98745 .86906 .99880 .42200 Uiso ? ? 1.00000 ? ?
H203c .99501 .94286 .96870 .42200 Uiso ? ? 1.00000 ? ?

loop_
_atom_site_aniso_label
_atom_site_aniso_U_11
_atom_site_aniso_U_22
_atom_site_aniso_U_33
_atom_site_aniso_U_12
_atom_site_aniso_U_13
_atom_site_aniso_U_23
O111 .0675(16) .0504(13) .110(2) .0156(11) .0190(14) .0113(12)
C111 .057(2) .0537(19) .073(2) .0205(16) -.0033(16) .0136(16)
C112 .067(2) .059(2) .056(2) .0206(17) -.0024(16) .0183(15)
C113 .085(3) .068(2) .065(2) .019(2) .0112(19) .0254(17)
C114 .090(3) .052(2) .080(2) .0121(18) .007(2) .0155(17)
C1141 .124(4) .065(3) .131(4) .003(2) .038(3) .018(2)
C1142 .138(6) .110(5) .425(13) -.012(4) .067(7) .066(6)
C1143 .345(10) .071(3) .205(7) -.070(5) .127(7) -.033(4)
C1144 .343(11) .105(4) .202(7) .051(5) .037(7) .093(4)
C115 .088(3) .053(2) .086(3) .0276(19) .007(2) .0148(17)
C116 .061(2) .059(2) .080(2) .0262(17) .0039(18) .0184(17)
C11 .078(2) .067(2) .0511(19) .0260(18) -.0027(17) .0131(16)
O121 .0554(13) .0525(12) .0509(12) .0149(10) .0031(10) -.0001(9)
C1211 .067(2) .058(2) .075(2) .0082(17) -.0010(18) -.0119(17)
C1212 .074(3) .095(3) .156(4) -.005(2) .013(3) -.027(3)
C121 .0500(19) .0487(17) .0400(16) .0131(14) .0026(13) .0012(13)
C122 .060(2) .0516(17) .0397(16) .0202(15) .0037(14) .0004(13)
C123 .056(2) .074(2) .0524(19) .0263(17) .0077(15) .0066(16)
C124 .056(2) .078(2) .0510(19) .0111(17) .0044(16) .0071(16)
C1241 .062(3) .113(3) .088(3) .009(2) .016(2) .017(2)
C1242 .058(6) .216(12) .212(12) .023(7) .002(6) .139(10)
C1243 .077(6) .161(8) .080(5) .014(5) .046(5) -.004(5)
C1244 .108(7) .094(6) .124(7) -.038(5) .038(6) -.015(5)
C1242' .061(7) .235(14) .244(15) .012(8) .067(8) .006(11)
C1243' .093(10) .80(5) .59(4) .072(18) .106(16) .61(4)
C1244' .053(7) .36(2) .165(11) -.047(9) .012(7) -.002(12)
C125 .072(2) .072(2) .0504(19) .0104(18) .0082(17) .0125(16)
C126 .067(2) .0576(19) .0400(16) .0184(16) .0000(15) .0059(14)
C12 .067(2) .0494(18) .0519(18) .0262(15) .0060(15) .0070(14)
O131 .0518(14) .0725(14) .0676(14) .0185(11) .0057(11) .0035(11)
C131 .055(2) .0492(17) .0529(18) .0161(14) .0074(15) .0140(14)
C132 .062(2) .0580(19) .0513(18) .0217(16) .0175(15) .0140(14)
C133 .070(2) .069(2) .0441(17) .0237(17) .0072(16) .0079(15)
C134 .058(2) .062(2) .0526(18) .0207(16) .0097(15) .0090(15)
C1341 .061(2) .086(2) .062(2) .0209(19) -.0015(17) -.0013(18)
C1342 .092(3) .091(3) .133(4) .012(3) -.017(3) -.011(3)
C1343 .094(3) .133(4) .077(3) .043(3) -.004(2) .032(2)
C1344 .058(3) .152(4) .093(3) .025(3) .001(2) .004(3)
C135 .057(2) .0599(19) .0480(17) .0235(16) .0071(15) .0096(14)
C136 .059(2) .0463(17) .0479(17) .0222(14) .0104(14) .0127(13)
C13 .070(2) .076(2) .058(2) .0264(18) .0263(17) .0175(17)
O141 .0487(14) .0561(13) .0877(16) .0110(10) .0152(11) .0059(11)
C1411 .051(2) .083(3) .120(3) .0092(19) .028(2) .025(2)
C1412 .069(3) .084(3) .132(4) -.001(2) .004(2) .022(2)
C141 .049(2) .0531(18) .076(2) .0160(15) .0222(16) .0042(16)
C142 .057(2) .057(2) .079(2) .0207(16) .0225(17) .0065(16)
C143 .082(3) .058(2) .088(3) .0222(19) .030(2) .0064(18)
C144 .084(3) .063(2) .078(2) .0091(19) .031(2) -.0021(18)
C1441 .119(4) .082(3) .091(3) -.007(3) .021(3) -.014(2)
C1442 .334(10) .127(5) .135(5) -.121(6) .036(6) -.015(4)
C1443 .233(7) .132(5) .165(6) .062(5) .040(5) -.065(4)
C1444 .151(5) .140(5) .167(6) .003(4) -.019(4) -.060(4)
C145 .065(2) .076(2) .067(2) .0128(18) .0277(18) -.0014(18)
C146 .057(2) .064(2) .063(2) .0215(16) .0289(16) .0106(16)
C14 .058(2) .066(2) .101(3) .0301(18) .015(2) .014(2)
O211 .0755(15) .0652(13) .0520(12) .0274(11) .0143(11) .0147(10)
C211 .0432(18) .0533(18) .0513(17) .0053(14) .0075(14) .0068(14)
C212 .0392(18) .0545(18) .0486(17) .0069(14) .0094(13) .0051(14)
C213 .051(2) .068(2) .0569(19) .0183(16) .0127(15) .0126(16)
C214 .061(2) .071(2) .059(2) .0218(17) .0134(16) .0161(16)
C2141 .113(3) .113(3) .083(3) .068(3) .030(2) .043(2)
C2142 .69(2) .372(11) .143(6) .461(13) .201(9) .155(7)
C2143 .212(7) .229(7) .161(6) .124(6) -.064(5) .026(5)
C2144 .254(8) .191(6) .207(7) .127(6) .113(6) .149(5)
C215 .052(2) .071(2) .0509(18) .0145(16) .0112(15) .0114(15)
C216 .0406(18) .0553(18) .0474(17) .0065(14) .0075(13) .0038(14)
C21 .0447(19) .069(2) .0521(18) .0132(15) .0158(14) .0131(15)
O221 .0683(15) .0543(12) .0566(13) .0176(11) .0167(11) .0133(10)
C221 .0495(19) .0541(17) .0390(15) .0112(14) .0135(13) .0084(13)
C2211 .087(3) .066(2) .086(3) .023(2) .041(2) .0336(19)
C2212 .096(3) .077(3) .148(4) .025(2) .030(3) .051(3)
C222 .0484(19) .065(2) .0389(16) .0151(15) .0098(13) .0101(14)
C223 .053(2) .068(2) .0522(19) .0049(16) .0093(15) -.0024(15)
C224 .068(2) .056(2) .060(2) .0152(16) .0192(17) .0033(15)
C2241 .103(3) .059(2) .103(3) .021(2) .021(2) -.004(2)
C2242 .184(11) .066(5) .137(9) .021(6) -.016(7) .041(5)
C2243 .116(8) .088(6) .160(9) .040(5) .045(7) -.031(6)
C2244 .099(7) .052(5) .160(9) -.008(4) .006(6) -.034(5)
C2242' .169(12) .056(6) .304(17) .026(6) .021(11) .034(8)
C2243' .63(3) .084(8) .125(10) .100(13) .151(16) -.012(7)
C2244' .208(14) .072(7) .246(15) -.019(7) .100(12) -.009(8)
C225 .058(2) .062(2) .0528(18) .0223(16) .0140(15) .0073(15)
C226 .0433(18) .0567(18) .0411(16) .0113(14) .0138(13) .0083(13)
C22 .054(2) .081(2) .0421(17) .0184(17) .0029(14) .0121(15)
O231 .0675(15) .0733(15) .0553(13) .0012(12) .0123(11) .0027(11)
C231 .0458(19) .0607(19) .0495(17) .0163(15) .0015(14) .0115(14)
C232 .0493(19) .0626(19) .0441(16) .0247(15) .0070(14) .0128(14)
C233 .053(2) .066(2) .0513(18) .0202(16) .0114(15) .0173(15)
C234 .058(2) .0568(19) .0552(19) .0157(15) .0100(15) .0140(15)
C2341 .079(3) .059(2) .079(2) .0029(18) .021(2) .0108(18)
C2342 .155(5) .132(4) .125(4) -.053(4) .070(4) -.003(3)
C2343 .167(6) .064(3) .259(7) .012(3) .067(5) -.008(4)
C2344 .090(4) .156(5) .126(4) -.033(3) -.024(3) .032(3)
C235 .057(2) .064(2) .0491(18) .0238(16) .0068(15) .0091(15)
C236 .0463(19) .068(2) .0449(17) .0195(15) .0041(14) .0156(14)
C23 .059(2) .061(2) .0527(18) .0254(16) .0078(15) .0054(15)
O241 .0775(15) .0458(11) .0519(12) .0179(10) .0208(11) .0091(9)
C2411 .082(3) .0459(18) .082(2) .0205(17) .026(2) .0102(16)
C2412 .095(3) .059(2) .093(3) .020(2) .028(2) .0288(19)
C241 .057(2) .0441(16) .0427(16) .0160(14) .0144(14) .0047(12)
C242 .0514(19) .0453(16) .0463(16) .0131(14) .0118(14) -.0007(13)
C243 .055(2) .0544(18) .0484(17) .0194(15) .0100(14) .0061(14)
C244 .057(2) .0472(17) .0498(17) .0163(14) .0138(15) .0083(13)
C2441 .074(2) .061(2) .070(2) .0200(17) .0218(18) .0238(17)
C2442 .084(6) .084(5) .107(6) -.002(4) .028(5) .030(5)
C2443 .096(7) .062(5) .178(9) .032(4) .051(6) .047(5)
C2444 .113(7) .103(6) .063(5) .035(5) .028(4) .040(4)
C2442' .323(18) .067(6) .097(7) -.065(8) .019(9) .018(5)
C2443' .109(9) .218(13) .339(18) .007(8) -.014(10) .248(14)
C2444' .299(16) .157(10) .167(11) .112(10) .178(12) .100(8)
C245 .051(2) .0531(18) .0538(18) .0155(15) .0135(15) .0051(14)
C246 .0489(19) .0503(17) .0463(17) .0189(14) .0108(14) .0030(13)
C24 .054(2) .0594(19) .0486(18) .0092(15) .0053(15) .0015(14)
C101 .209(11) .239(11) 1.16(4) .008(9) -.037(18) -.374(19)
C102 .124(6) .190(7) .545(17) .034(5) -.112(8) -.199(9)
O102 .222(5) .215(5) .205(5) .035(4) .010(4) .015(4)
C103 .245(10) .396(14) .240(10) .045(10) .028(8) .186(10)
C201 .393(13) .236(8) .274(10) .219(9) -.019(9) .111(7)
C202 .127(4) .085(3) .133(4) .019(3) .005(3) .022(3)
O202 .318(7) .174(4) .264(6) .034(4) .126(5) .032(4)
C203 .157(7) .221(9) .407(14) -.096(7) -.041(8) .057(8)

loop_
_atom_type_symbol
_atom_type_description
_atom_type_oxidation_number
_atom_type_number_in_cell
_atom_type_scat_dispersion_real
_atom_type_scat_dispersion_imag
_atom_type_scat_source
C ? 0 204 .002 .002 'Int Tables Vol IV Tables 2.2B and 2.3.1'
H ? 0 280 0 0 'Int Tables Vol IV Tables 2.2B and 2.3.1'
O ? 0 20 .008 .006 'Int Tables Vol IV Tables 2.2B and 2.3.1'

loop_
_diffrn_attenuator_code
_diffrn_attenuator_scale
? ?

loop_
_geom_angle_atom_site_label_1
_geom_angle_atom_site_label_2
_geom_angle_atom_site_label_3
_geom_angle_site_symmetry_1
_geom_angle_site_symmetry_2
_geom_angle_site_symmetry_3
_geom_angle
_geom_angle_publ_flag
C111 O111 H111 . . . 113.9 ?
O111 C111 C112 . . . 122.2(3) ?
O111 C111 C116 . . . 116.9(3) ?
C112 C111 C116 . . . 120.9(3) ?
C111 C112 C113 . . . 118.2(3) ?
C111 C112 C11 . . . 122.0(3) ?
C113 C112 C11 . . . 119.8(3) ?
C112 C113 C114 . . . 123.5(3) ?
C112 C113 H113 . . . 119.0 ?
C114 C113 H113 . . . 116.6 ?
C113 C114 C1141 . . . 121.7(4) ?
C113 C114 C115 . . . 116.9(3) ?
C1141 C114 C115 . . . 121.4(3) ?
C114 C1141 C1142 . . . 112.1(4) ?
C114 C1141 C1143 . . . 112.0(4) ?
C114 C1141 C1144 . . . 107.3(4) ?
C1142 C1141 C1143 . . . 109.5(5) ?
C1142 C1141 C1144 . . . 107.2(6) ?
C1143 C1141 C1144 . . . 108.5(5) ?
C1141 C1142 H1142a . . . 105.4 ?
C1141 C1142 H1142b . . . 116.1 ?
C1141 C1142 H1142c . . . 108.4 ?
H1142a C1142 H1142b . . . 112.7 ?
H1142a C1142 H1142c . . . 100.6 ?
H1142b C1142 H1142c . . . 112.3 ?
C1141 C1143 H1143a . . . 124.6 ?
C1141 C1143 H1143b . . . 101.2 ?
C1141 C1143 H1143c . . . 117.4 ?
H1143a C1143 H1143b . . . 95.2 ?
H1143a C1143 H1143c . . . 114.9 ?
H1143b C1143 H1143c . . . 90.4 ?
C1141 C1144 H1144a . . . 104.5 ?
C1141 C1144 H1144b . . . 115.7 ?
C1141 C1144 H1144c . . . 110.7 ?
H1144a C1144 H1144b . . . 105.3 ?
H1144a C1144 H1144c . . . 102.5 ?
H1144b C1144 H1144c . . . 116.3 ?
C114 C115 C116 . . . 122.2(3) ?
C114 C115 H115 . . . 117.1 ?
C116 C115 H115 . . . 119.9 ?
C111 C116 C115 . . . 118.3(3) ?
C111 C116 C14 . . . 121.0(3) ?
C115 C116 C14 . . . 120.6(3) ?
C112 C11 C126 . . . 113.6(2) ?
C112 C11 H11a . . . 107.4 ?
C112 C11 H11b . . . 104.9 ?
C126 C11 H11a . . . 115.7 ?
C126 C11 H11b . . . 106.7 ?
H11a C11 H11b . . . 107.9 ?
C1211 O121 C121 . . . 114.7(2) ?
O121 C1211 C1212 . . . 109.6(3) ?
O121 C1211 H1211a . . . 114.0 ?
O121 C1211 H1211b . . . 115.6 ?
C1212 C1211 H1211a . . . 103.1 ?
C1212 C1211 H1211b . . . 110.3 ?
H1211a C1211 H1211b . . . 103.4 ?
C1211 C1212 H1212a . . . 104.8 ?
C1211 C1212 H1212b . . . 113.8 ?
C1211 C1212 H1212c . . . 115.2 ?
H1212a C1212 H1212b . . . 94.1 ?
H1212a C1212 H1212c . . . 106.0 ?
H1212b C1212 H1212c . . . 119.2 ?
O121 C121 C122 . . . 119.8(2) ?
O121 C121 C126 . . . 117.9(3) ?
C122 C121 C126 . . . 122.2(3) ?
C121 C122 C123 . . . 117.9(3) ?
C121 C122 C12 . . . 122.2(3) ?
C123 C122 C12 . . . 119.7(3) ?
C122 C123 C124 . . . 122.4(3) ?
C122 C123 H123 . . . 117.8 ?
C124 C123 H123 . . . 118.9 ?
C123 C124 C1241 . . . 122.0(3) ?
C123 C124 C125 . . . 117.2(3) ?
C1241 C124 C125 . . . 120.8(3) ?
C124 C1241 C1242 . . . 116.6(5) ?
C124 C1241 C1243 . . . 107.0(4) ?
C124 C1241 C1244 . . . 108.6(5) ?
C124 C1241 C1242' . . . 105.3(5) ?
C124 C1241 C1243' . . . 117.6(7) ?
C124 C1241 C1244' . . . 106.9(5) ?
C1242 C1241 C1243 . . . 105.4(7) ?
C1242 C1241 C1244 . . . 113.7(6) ?
C1243 C1241 C1244 . . . 104.7(6) ?
C1242' C1241 C1243' . . . 113.5(13) ?
C1242' C1241 C1244' . . . 98.3(8) ?
C1243' C1241 C1244' . . . 113.3(11) ?
C1241 C1242 H1242a . . . 122.4 ?
C1241 C1242 H1242b . . . 90.9 ?
C1241 C1242 H1242c . . . 112.1 ?
H1242a C1242 H1242b . . . 97.5 ?
H1242a C1242 H1242c . . . 125.4 ?
H1242b C1242 H1242c . . . 84.6 ?
C1241 C1243 H1243a . . . 111.3 ?
C1241 C1243 H1243b . . . 108.3 ?
C1241 C1243 H1243c . . . 107.7 ?
H1243a C1243 H1243b . . . 107.4 ?
H1243a C1243 H1243c . . . 113.8 ?
H1243b C1243 H1243c . . . 108.2 ?
C1241 C1244 H1244a . . . 121.2 ?
C1241 C1244 H1244b . . . 103.3 ?
C1241 C1244 H1244c . . . 111.0 ?
H1244a C1244 H1244b . . . 100.8 ?
H1244a C1244 H1244c . . . 118.7 ?
H1244b C1244 H1244c . . . 96.1 ?
C1241 C1242' H1242'a . . . 127.0 ?
C1241 C1242' H1242'b . . . 100.0 ?
C1241 C1242' H1242'c . . . 104.3 ?
H1242'a C1242' H1242'b . . . 106.3 ?
H1242'a C1242' H1242'c . . . 120.5 ?
H1242'b C1242' H1242'c . . . 90.1 ?
C1241 C1243' H1243'a . . . 133 ?
C1241 C1243' H1243'b . . . 91.9 ?
C1241 C1243' H1243'c . . . 115 ?
H1243'a C1243' H1243'b . . . 89 ?
H1243'a C1243' H1243'c . . . 111 ?
H1243'b C1243' H1243'c . . . 76.3 ?
C1241 C1244' H1244'a . . . 131.8 ?
C1241 C1244' H1244'b . . . 88.4 ?
C1241 C1244' H1244'c . . . 97.3 ?
H1244'a C1244' H1244'b . . . 102.3 ?
H1244'a C1244' H1244'c . . . 130.7 ?
H1244'b C1244' H1244'c . . . 80.1 ?
C124 C125 C126 . . . 122.2(3) ?
C124 C125 H125 . . . 119.8 ?
C126 C125 H125 . . . 117.8 ?
C11 C126 C121 . . . 122.2(3) ?
C11 C126 C125 . . . 120.0(3) ?
C121 C126 C125 . . . 117.8(3) ?
C122 C12 C136 . . . 111.3(2) ?
C122 C12 H12a . . . 111.2 ?
C122 C12 H12b . . . 107.2 ?
C136 C12 H12a . . . 108.5 ?
C136 C12 H12b . . . 109.5 ?
H12a C12 H12b . . . 109.2 ?
C131 O131 H131 . . . 105.34 ?
O131 C131 C132 . . . 121.6(3) ?
O131 C131 C136 . . . 117.7(2) ?
C132 C131 C136 . . . 120.7(3) ?
C131 C132 C133 . . . 118.0(3) ?
C131 C132 C13 . . . 122.0(3) ?
C133 C132 C13 . . . 120.0(3) ?
C132 C133 C134 . . . 123.2(3) ?
C132 C133 H133 . . . 120.8 ?
C134 C133 H133 . . . 115.8 ?
C133 C134 C1341 . . . 120.2(3) ?
C133 C134 C135 . . . 116.4(3) ?
C1341 C134 C135 . . . 123.2(3) ?
C134 C1341 C1342 . . . 110.3(3) ?
C134 C1341 C1343 . . . 108.3(3) ?
C134 C1341 C1344 . . . 111.8(3) ?
C1342 C1341 C1343 . . . 108.9(3) ?
C1342 C1341 C1344 . . . 110.1(3) ?
C1343 C1341 C1344 . . . 107.3(4) ?
C1341 C1342 H1342a . . . 111.8 ?
C1341 C1342 H1342b . . . 115.4 ?
C1341 C1342 H1342c . . . 110.4 ?
H1342a C1342 H1342b . . . 107.2 ?
H1342a C1342 H1342c . . . 105.6 ?
H1342b C1342 H1342c . . . 105.9 ?
C1341 C1343 H1343a . . . 112.4 ?
C1341 C1343 H1343b . . . 111.3 ?
C1341 C1343 H1343c . . . 109.2 ?
H1343a C1343 H1343b . . . 104.8 ?
H1343a C1343 H1343c . . . 109.1 ?
H1343b C1343 H1343c . . . 110.0 ?
C1341 C1344 H1344a . . . 109.9 ?
C1341 C1344 H1344b . . . 112.9 ?
C1341 C1344 H1344c . . . 117.3 ?
H1344a C1344 H1344b . . . 109.7 ?
H1344a C1344 H1344c . . . 100.6 ?
H1344b C1344 H1344c . . . 105.7 ?
C134 C135 C136 . . . 122.8(3) ?
C134 C135 H135 . . . 119.6 ?
C136 C135 H135 . . . 117.4 ?
C12 C136 C131 . . . 120.8(2) ?
C12 C136 C135 . . . 120.3(3) ?
C131 C136 C135 . . . 118.8(3) ?
C132 C13 C146 . . . 113.0(3) ?
C132 C13 H13a . . . 110.1 ?
C132 C13 H13b . . . 102.9 ?
C146 C13 H13a . . . 116.4 ?
C146 C13 H13b . . . 109.2 ?
H13a C13 H13b . . . 104.0 ?
C1411 O141 C141 . . . 114.1(3) ?
O141 C1411 C1412 . . . 108.3(3) ?
O141 C1411 H1411a . . . 106.1 ?
O141 C1411 H1411b . . . 111.3 ?
C1412 C1411 H1411a . . . 112.6 ?
C1412 C1411 H1411b . . . 116.3 ?
H1411a C1411 H1411b . . . 101.8 ?
C1411 C1412 H1412a . . . 111.4 ?
C1411 C1412 H1412b . . . 113.0 ?
C1411 C1412 H1412c . . . 105.1 ?
H1412a C1412 H1412b . . . 108.8 ?
H1412a C1412 H1412c . . . 110.0 ?
H1412b C1412 H1412c . . . 108.4 ?
O141 C141 C142 . . . 119.1(3) ?
O141 C141 C146 . . . 118.5(3) ?
C142 C141 C146 . . . 122.3(2) ?
C141 C142 C143 . . . 117.2(3) ?
C141 C142 C14 . . . 122.8(3) ?
C143 C142 C14 . . . 119.9(3) ?
C142 C143 C144 . . . 123.0(3) ?
C142 C143 H143 . . . 121.1 ?
C144 C143 H143 . . . 115.6 ?
C143 C144 C1441 . . . 120.4(3) ?
C143 C144 C145 . . . 117.6(3) ?
C1441 C144 C145 . . . 121.9(3) ?
C144 C1441 C1442 . . . 109.5(4) ?
C144 C1441 C1443 . . . 108.1(4) ?
C144 C1441 C1444 . . . 112.7(4) ?
C1442 C1441 C1443 . . . 108.7(5) ?
C1442 C1441 C1444 . . . 111.9(5) ?
C1443 C1441 C1444 . . . 105.7(4) ?
C1441 C1442 H1442a . . . 104.7 ?
C1441 C1442 H1442b . . . 117.2 ?
C1441 C1442 H1442c . . . 109.3 ?
H1442a C1442 H1442b . . . 109.4 ?
H1442a C1442 H1442c . . . 98.4 ?
H1442b C1442 H1442c . . . 115.7 ?
C1441 C1443 H1443a . . . 105.8 ?
C1441 C1443 H1443b . . . 108.4 ?
C1441 C1443 H1443c . . . 109.9 ?
H1443a C1443 H1443b . . . 105.6 ?
H1443a C1443 H1443c . . . 111.7 ?
H1443b C1443 H1443c . . . 114.9 ?
C1441 C1444 H1444a . . . 102.5 ?
C1441 C1444 H1444b . . . 113.5 ?
C1441 C1444 H1444c . . . 112.8 ?
H1444a C1444 H1444b . . . 103.5 ?
H1444a C1444 H1444c . . . 102.9 ?
H1444b C1444 H1444c . . . 118.9 ?
C144 C145 C146 . . . 121.7(3) ?
C144 C145 H145 . . . 120.2 ?
C146 C145 H145 . . . 117.8 ?
C13 C146 C141 . . . 122.0(2) ?
C13 C146 C145 . . . 120.0(3) ?
C141 C146 C145 . . . 117.9(3) ?
C116 C14 C142 . . . 111.3(3) ?
C116 C14 H14a . . . 110.1 ?
C116 C14 H14b . . . 113.7 ?
C142 C14 H14a . . . 111.2 ?
C142 C14 H14b . . . 113.8 ?
H14a C14 H14b . . . 95.8 ?
C211 O211 H211 . . . 116.2 ?
O211 C211 C212 . . . 121.4(3) ?
O211 C211 C216 . . . 118.0(3) ?
C212 C211 C216 . . . 120.6(3) ?
C211 C212 C213 . . . 119.0(3) ?
C211 C212 C21 . . . 121.6(3) ?
C213 C212 C21 . . . 119.3(3) ?
C212 C213 C214 . . . 122.3(3) ?
C212 C213 H213 . . . 118.9 ?
C214 C213 H213 . . . 117.0 ?
C213 C214 C2141 . . . 122.4(3) ?
C213 C214 C215 . . . 116.3(3) ?
C2141 C214 C215 . . . 121.2(3) ?
C214 C2141 C2142 . . . 114.4(5) ?
C214 C2141 C2143 . . . 107.6(4) ?
C214 C2141 C2144 . . . 111.1(4) ?
C2142 C2141 C2143 . . . 109.7(6) ?
C2142 C2141 C2144 . . . 112.1(5) ?
C2143 C2141 C2144 . . . 101.0(4) ?
C2141 C2142 H2142a . . . 112.0 ?
C2141 C2142 H2142b . . . 103.8 ?
C2141 C2142 H2142c . . . 114.2 ?
H2142a C2142 H2142b . . . 108.1 ?
H2142a C2142 H2142c . . . 114.5 ?
H2142b C2142 H2142c . . . 102.9 ?
C2141 C2143 H2143a . . . 108.2 ?
C2141 C2143 H2143b . . . 109.6 ?
C2141 C2143 H2143c . . . 106.4 ?
H2143a C2143 H2143b . . . 110.8 ?
H2143a C2143 H2143c . . . 109.8 ?
H2143b C2143 H2143c . . . 111.9 ?
C2141 C2144 H2144a . . . 108.4 ?
C2141 C2144 H2144b . . . 108.5 ?
C2141 C2144 H2144c . . . 110.1 ?
H2144a C2144 H2144b . . . 111.3 ?
H2144a C2144 H2144c . . . 109.1 ?
H2144b C2144 H2144c . . . 109.5 ?
C214 C215 C216 . . . 123.2(3) ?
C214 C215 H215 . . . 117.5 ?
C216 C215 H215 . . . 119.3 ?
C211 C216 C215 . . . 118.6(3) ?
C211 C216 C24 . . . 120.6(3) ?
C215 C216 C24 . . . 120.7(3) ?
C212 C21 C226 . . . 112.4(2) ?
C212 C21 H21a . . . 108.2 ?
C212 C21 H21b . . . 115.9 ?
C226 C21 H21a . . . 107.8 ?
C226 C21 H21b . . . 109.4 ?
H21a C21 H21b . . . 102.5 ?
C221 O221 C2211 . . . 115.5(2) ?
O221 C221 C222 . . . 119.0(3) ?
O221 C221 C226 . . . 119.1(2) ?
C222 C221 C226 . . . 121.9(3) ?
O221 C2211 C2212 . . . 108.2(3) ?
O221 C2211 H2211a . . . 118.0 ?
O221 C2211 H2211b . . . 105.0 ?
C2212 C2211 H2211a . . . 116.7 ?
C2212 C2211 H2211b . . . 107.5 ?
H2211a C2211 H2211b . . . 100.0 ?
C2211 C2212 H2212a . . . 116.8 ?
C2211 C2212 H2212b . . . 110.3 ?
C2211 C2212 H2212c . . . 106.9 ?
H2212a C2212 H2212b . . . 106.2 ?
H2212a C2212 H2212c . . . 108.4 ?
H2212b C2212 H2212c . . . 107.9 ?
C221 C222 C223 . . . 117.6(3) ?
C221 C222 C22 . . . 122.9(3) ?
C223 C222 C22 . . . 119.4(2) ?
C222 C223 C224 . . . 122.9(3) ?
C222 C223 H223 . . . 118.7 ?
C224 C223 H223 . . . 118.3 ?
C223 C224 C2241 . . . 121.4(3) ?
C223 C224 C225 . . . 116.7(3) ?
C2241 C224 C225 . . . 121.9(3) ?
C224 C2241 C2242 . . . 112.3(4) ?
C224 C2241 C2243 . . . 105.6(4) ?
C224 C2241 C2244 . . . 112.8(4) ?
C224 C2241 C2242' . . . 109.9(4) ?
C224 C2241 C2243' . . . 111.6(5) ?
C224 C2241 C2244' . . . 107.6(5) ?
C2242 C2241 C2243 . . . 108.9(7) ?
C2242 C2241 C2244 . . . 109.9(6) ?
C2243 C2241 C2244 . . . 107.0(6) ?
C2242' C2241 C2243' . . . 109.4(11) ?
C2242' C2241 C2244' . . . 100.1(7) ?
C2243' C2241 C2244' . . . 117.6(9) ?
C2241 C2242 H2242a . . . 108.9 ?
C2241 C2242 H2242b . . . 110.3 ?
C2241 C2242 H2242c . . . 114.3 ?
H2242a C2242 H2242b . . . 106.5 ?
H2242a C2242 H2242c . . . 107.6 ?
H2242b C2242 H2242c . . . 108.9 ?
C2241 C2243 H2243a . . . 112.7 ?
C2241 C2243 H2243b . . . 111.0 ?
C2241 C2243 H2243c . . . 107.6 ?
H2243a C2243 H2243b . . . 107.9 ?
H2243a C2243 H2243c . . . 109.9 ?
H2243b C2243 H2243c . . . 107.6 ?
C2241 C2244 H2244a . . . 105.5 ?
C2241 C2244 H2244b . . . 115.2 ?
C2241 C2244 H2244c . . . 113.1 ?
H2244a C2244 H2244b . . . 108.1 ?
H2244a C2244 H2244c . . . 100.2 ?
H2244b C2244 H2244c . . . 113.1 ?
C2241 C2242' H2242'a . . . 109.5 ?
C2241 C2242' H2242'b . . . 111.7 ?
C2241 C2242' H2242'c . . . 111.6 ?
H2242'a C2242' H2242'b . . . 108.1 ?
H2242'a C2242' H2242'c . . . 106.7 ?
H2242'b C2242' H2242'c . . . 109.0 ?
C2241 C2243' H2243'a . . . 107.4 ?
C2241 C2243' H2243'b . . . 113.6 ?
C2241 C2243' H2243'c . . . 114.4 ?
H2243'a C2243' H2243'b . . . 105.1 ?
H2243'a C2243' H2243'c . . . 104 ?
H2243'b C2243' H2243'c . . . 111.7 ?
C2241 C2244' H2244'a . . . 99.6 ?
C2241 C2244' H2244'b . . . 118.7 ?
C2241 C2244' H2244'c . . . 104.1 ?
H2244'a C2244' H2244'b . . . 109.1 ?
H2244'a C2244' H2244'c . . . 96.4 ?
H2244'b C2244' H2244'c . . . 124.1 ?
C224 C225 C226 . . . 122.5(3) ?
C224 C225 H225 . . . 117.9 ?
C226 C225 H225 . . . 119.5 ?
C21 C226 C221 . . . 122.2(3) ?
C21 C226 C225 . . . 119.6(3) ?
C221 C226 C225 . . . 118.1(2) ?
C222 C22 C236 . . . 112.2(3) ?
C222 C22 H22a . . . 111.9 ?
C222 C22 H22b . . . 111.0 ?
C236 C22 H22a . . . 107.6 ?
C236 C22 H22b . . . 103.7 ?
H22a C22 H22b . . . 110.2 ?
C231 O231 H231 . . . 110.7 ?
O231 C231 C232 . . . 121.6(3) ?
O231 C231 C236 . . . 117.6(3) ?
C232 C231 C236 . . . 120.8(2) ?
C231 C232 C233 . . . 118.4(3) ?
C231 C232 C23 . . . 121.5(2) ?
C233 C232 C23 . . . 120.1(3) ?
C232 C233 C234 . . . 122.6(3) ?
C232 C233 H233 . . . 121.0 ?
C234 C233 H233 . . . 116.3 ?
C233 C234 C2341 . . . 123.0(3) ?
C233 C234 C235 . . . 117.3(2) ?
C2341 C234 C235 . . . 119.6(3) ?
C234 C2341 C2342 . . . 112.2(3) ?
C234 C2341 C2343 . . . 110.6(3) ?
C234 C2341 C2344 . . . 108.4(3) ?
C2342 C2341 C2343 . . . 108.4(4) ?
C2342 C2341 C2344 . . . 109.1(4) ?
C2343 C2341 C2344 . . . 108.1(4) ?
C2341 C2342 H2342a . . . 106.6 ?
C2341 C2342 H2342b . . . 116.0 ?
C2341 C2342 H2342c . . . 113.8 ?
H2342a C2342 H2342b . . . 110.0 ?
H2342a C2342 H2342c . . . 100.5 ?
H2342b C2342 H2342c . . . 108.6 ?
C2341 C2343 H2343a . . . 110.5 ?
C2341 C2343 H2343b . . . 108.9 ?
C2341 C2343 H2343c . . . 118.9 ?
H2343a C2343 H2343b . . . 97.8 ?
H2343a C2343 H2343c . . . 109.6 ?
H2343b C2343 H2343c . . . 109.0 ?
C2341 C2344 H2344a . . . 113.3 ?
C2341 C2344 H2344b . . . 111.3 ?
C2341 C2344 H2344c . . . 105.2 ?
H2344a C2344 H2344b . . . 111.9 ?
H2344a C2344 H2344c . . . 107.8 ?
H2344b C2344 H2344c . . . 106.8 ?
C234 C235 C236 . . . 122.3(3) ?
C234 C235 H235 . . . 122.7 ?
C236 C235 H235 . . . 114.5 ?
C22 C236 C231 . . . 120.7(2) ?
C22 C236 C235 . . . 120.8(3) ?
C231 C236 C235 . . . 118.5(3) ?
C232 C23 C246 . . . 113.3(3) ?
C232 C23 H23a . . . 106.1 ?
C232 C23 H23b . . . 115.9 ?
C246 C23 H23a . . . 105.9 ?
C246 C23 H23b . . . 116.7 ?
H23a C23 H23b . . . 96.3 ?
C2411 O241 C241 . . . 115.1(2) ?
O241 C2411 C2412 . . . 108.7(3) ?
O241 C2411 H2411a . . . 113.4 ?
O241 C2411 H2411b . . . 110.9 ?
C2412 C2411 H2411a . . . 110.6 ?
C2412 C2411 H2411b . . . 106.3 ?
H2411a C2411 H2411b . . . 106.7 ?
C2411 C2412 H2412a . . . 113.9 ?
C2411 C2412 H2412b . . . 108.2 ?
C2411 C2412 H2412c . . . 110.2 ?
H2412a C2412 H2412b . . . 102.5 ?
H2412a C2412 H2412c . . . 114.2 ?
H2412b C2412 H2412c . . . 107.1 ?
O241 C241 C242 . . . 119.2(2) ?
O241 C241 C246 . . . 118.9(2) ?
C242 C241 C246 . . . 121.8(3) ?
C241 C242 C243 . . . 117.8(3) ?
C241 C242 C24 . . . 122.2(3) ?
C243 C242 C24 . . . 119.9(3) ?
C242 C243 C244 . . . 122.8(3) ?
C242 C243 H243 . . . 117.2 ?
C244 C243 H243 . . . 119.0 ?
C243 C244 C2441 . . . 120.9(3) ?
C243 C244 C245 . . . 117.0(3) ?
C2441 C244 C245 . . . 122.0(3) ?
C244 C2441 C2442 . . . 113.8(4) ?
C244 C2441 C2443 . . . 112.2(5) ?
C244 C2441 C2444 . . . 108.3(4) ?
C244 C2441 C2442' . . . 108.8(4) ?
C244 C2441 C2443' . . . 110.6(6) ?
C244 C2441 C2444' . . . 106.4(5) ?
C2442 C2441 C2443 . . . 107.9(5) ?
C2442 C2441 C2444 . . . 106.0(5) ?
C2443 C2441 C2444 . . . 108.2(5) ?
C2442' C2441 C2443' . . . 108.0(8) ?
C2442' C2441 C2444' . . . 107.6(7) ?
C2443' C2441 C2444' . . . 115.3(8) ?
C2441 C2442 H2442a . . . 108.2 ?
C2441 C2442 H2442b . . . 107.2 ?
C2441 C2442 H2442c . . . 112.5 ?
H2442a C2442 H2442b . . . 111.5 ?
H2442a C2442 H2442c . . . 109.6 ?
H2442b C2442 H2442c . . . 107.7 ?
C2441 C2443 H2443a . . . 106.8 ?
C2441 C2443 H2443b . . . 110.0 ?
C2441 C2443 H2443c . . . 113.0 ?
H2443a C2443 H2443b . . . 106.9 ?
H2443a C2443 H2443c . . . 107.4 ?
H2443b C2443 H2443c . . . 112.4 ?
C2441 C2444 H2444a . . . 111.4 ?
C2441 C2444 H2444b . . . 109.6 ?
C2441 C2444 H2444c . . . 109.5 ?
H2444a C2444 H2444b . . . 108.3 ?
H2444a C2444 H2444c . . . 110.1 ?
H2444b C2444 H2444c . . . 107.8 ?
C2441 C2442' H2442'a . . . 106.6 ?
C2441 C2442' H2442'b . . . 109.8 ?
C2441 C2442' H2442'c . . . 107.2 ?
H2442'a C2442' H2442'b . . . 110.6 ?
H2442'a C2442' H2442'c . . . 108.8 ?
H2442'b C2442' H2442'c . . . 113.5 ?
C2441 C2443' H2443'a . . . 106.4 ?
C2441 C2443' H2443'b . . . 116.5 ?
C2441 C2443' H2443'c . . . 111.2 ?
H2443'a C2443' H2443'b . . . 109.5 ?
H2443'a C2443' H2443'c . . . 99.7 ?
H2443'b C2443' H2443'c . . . 112.1 ?
C2441 C2444' H2444'a . . . 113.2 ?
C2441 C2444' H2444'b . . . 105.8 ?
C2441 C2444' H2444'c . . . 104.0 ?
H2444'a C2444' H2444'b . . . 114.5 ?
H2444'a C2444' H2444'c . . . 114.2 ?
H2444'b C2444' H2444'c . . . 104.1 ?
C244 C245 C246 . . . 122.8(3) ?
C244 C245 H245 . . . 116.9 ?
C246 C245 H245 . . . 119.3 ?
C23 C246 C241 . . . 121.8(3) ?
C23 C246 C245 . . . 120.5(2) ?
C241 C246 C245 . . . 117.6(3) ?
C216 C24 C242 . . . 111.8(2) ?
C216 C24 H24a . . . 105.0 ?
C216 C24 H24b . . . 107.5 ?
C242 C24 H24a . . . 107.0 ?
C242 C24 H24b . . . 106.6 ?
H24a C24 H24b . . . 118.9 ?
C102 C101 H101a . . . 92.2 ?
C102 C101 H101b . . . 110.1 ?
C102 C101 H101c . . . 117.3 ?
C103 C101 H101a . . . 127.9 ?
C103 C101 H101b . . . 106.2 ?
C103 C101 H101c . . . 83.5 ?
H101a C101 H101b . . . 118.2 ?
H101a C101 H101c . . . 97.0 ?
H101b C101 H101c . . . 119 ?
C101 C102 O102 . . . 117.6(11) ?
C101 C102 C103 . . . 94.7(11) ?
O102 C102 C103 . . . 108.4(8) ?
C102 C103 H103a . . . 112.4 ?
C102 C103 H103b . . . 113.0 ?
C102 C103 H103c . . . 121.2 ?
H103a C103 H103b . . . 99.3 ?
H103a C103 H103c . . . 104.6 ?
H103b C103 H103c . . . 103.6 ?
C202 C201 H201a . . . 109.7 ?
C202 C201 H201b . . . 112.8 ?
C202 C201 H201c . . . 113.1 ?
H201a C201 H201b . . . 105.0 ?
H201a C201 H201c . . . 106.7 ?
H201b C201 H201c . . . 108.9 ?
C201 C202 O202 . . . 122.5(6) ?
C201 C202 C203 . . . 122.5(7) ?
O202 C202 C203 . . . 115.0(6) ?
C202 C203 H203a . . . 111.8 ?
C202 C203 H203b . . . 109.5 ?
C202 C203 H203c . . . 113.2 ?
H203a C203 H203b . . . 106.8 ?
H203a C203 H203c . . . 108.6 ?
H203b C203 H203c . . . 106.7 ?

loop_
_geom_bond_atom_site_label_1
_geom_bond_atom_site_label_2
_geom_bond_site_symmetry_1
_geom_bond_site_symmetry_2
_geom_bond_distance
_geom_bond_publ_flag
O111 C111 . . 1.369(3) ?
O111 H111 . . 1.022 ?
C111 C112 . . 1.391(5) ?
C111 C116 . . 1.394(5) ?
C112 C113 . . 1.387(4) ?
C112 C11 . . 1.527(5) ?
C113 C114 . . 1.379(5) ?
C113 H113 . . .955 ?
C114 C1141 . . 1.526(5) ?
C114 C115 . . 1.390(6) ?
C1141 C1142 . . 1.481(9) ?
C1141 C1143 . . 1.509(8) ?
C1141 C1144 . . 1.534(9) ?
C1142 H1142a . . 1.009 ?
C1142 H1142b . . .856 ?
C1142 H1142c . . 1.009 ?
C1143 H1143a . . .874 ?
C1143 H1143b . . 1.211 ?
C1143 H1143c . . .970 ?
C1144 H1144a . . 1.060 ?
C1144 H1144b . . .898 ?
C1144 H1144c . . .941 ?
C115 C116 . . 1.403(4) ?
C115 H115 . . 1.010 ?
C116 C14 . . 1.511(5) ?
C11 C126 . . 1.510(5) ?
C11 H11a . . .931 ?
C11 H11b . . .994 ?
O121 C1211 . . 1.436(3) ?
O121 C121 . . 1.402(3) ?
C1211 C1212 . . 1.471(6) ?
C1211 H1211a . . 1.003 ?
C1211 H1211b . . .979 ?
C1212 H1212a . . 1.130 ?
C1212 H1212b . . .992 ?
C1212 H1212c . . .836 ?
C121 C122 . . 1.373(4) ?
C121 C126 . . 1.381(4) ?
C122 C123 . . 1.396(4) ?
C122 C12 . . 1.528(4) ?
C123 C124 . . 1.387(5) ?
C123 H123 . . 1.020 ?
C124 C1241 . . 1.538(5) ?
C124 C125 . . 1.385(5) ?
C1241 C1242 . . 1.479(13) ?
C1241 C1243 . . 1.561(9) ?
C1241 C1244 . . 1.537(9) ?
C1241 C1242' . . 1.570(15) ?
C1241 C1243' . . 1.33(3) ?
C1241 C1244' . . 1.576(12) ?
C1242 H1242a . . .735 ?
C1242 H1242b . . 1.274 ?
C1242 H1242c . . .989 ?
C1243 H1243a . . .931 ?
C1243 H1243b . . .994 ?
C1243 H1243c . . .932 ?
C1244 H1244a . . .861 ?
C1244 H1244b . . 1.139 ?
C1244 H1244c . . .951 ?
C1242' H1242'a . . .751 ?
C1242' H1242'b . . 1.162 ?
C1242' H1242'c . . 1.035 ?
C1243' H1243'a . . .76 ?
C1243' H1243'b . . 1.37 ?
C1243' H1243'c . . 1.09 ?
C1244' H1244'a . . .602 ?
C1244' H1244'b . . 1.308 ?
C1244' H1244'c . . 1.092 ?
C125 C126 . . 1.401(5) ?
C125 H125 . . .964 ?
C12 C136 . . 1.526(4) ?
C12 H12a . . .928 ?
C12 H12b . . .984 ?
O131 C131 . . 1.379(3) ?
O131 H131 . . 1.054 ?
C131 C132 . . 1.404(4) ?
C131 C136 . . 1.390(5) ?
C132 C133 . . 1.378(4) ?
C132 C13 . . 1.520(5) ?
C133 C134 . . 1.402(5) ?
C133 H133 . . .936 ?
C134 C1341 . . 1.541(4) ?
C134 C135 . . 1.384(4) ?
C1341 C1342 . . 1.518(5) ?
C1341 C1343 . . 1.553(6) ?
C1341 C1344 . . 1.511(6) ?
C1342 H1342a . . .971 ?
C1342 H1342b . . .963 ?
C1342 H1342c . . .984 ?
C1343 H1343a . . .987 ?
C1343 H1343b . . .981 ?
C1343 H1343c . . .931 ?
C1344 H1344a . . .986 ?
C1344 H1344b . . .917 ?
C1344 H1344c . . 1.002 ?
C135 C136 . . 1.385(4) ?
C135 H135 . . 1.050 ?
C13 C146 . . 1.509(5) ?
C13 H13a . . .945 ?
C13 H13b . . 1.028 ?
O141 C1411 . . 1.442(4) ?
O141 C141 . . 1.398(3) ?
C1411 C1412 . . 1.481(5) ?
C1411 H1411a . . 1.036 ?
C1411 H1411b . . .969 ?
C1412 H1412a . . .948 ?
C1412 H1412b . . .965 ?
C1412 H1412c . . .974 ?
C141 C142 . . 1.392(5) ?
C141 C146 . . 1.389(4) ?
C142 C143 . . 1.389(4) ?
C142 C14 . . 1.517(5) ?
C143 C144 . . 1.384(5) ?
C143 H143 . . 1.013 ?
C144 C1441 . . 1.543(5) ?
C144 C145 . . 1.396(5) ?
C1441 C1442 . . 1.513(8) ?
C1441 C1443 . . 1.550(9) ?
C1441 C1444 . . 1.513(8) ?
C1442 H1442a . . 1.061 ?
C1442 H1442b . . .845 ?
C1442 H1442c . . .997 ?
C1443 H1443a . . .993 ?
C1443 H1443b . . .959 ?
C1443 H1443c . . .896 ?
C1444 H1444a . . 1.080 ?
C1444 H1444b . . .898 ?
C1444 H1444c . . .914 ?
C145 C146 . . 1.396(4) ?
C145 H145 . . 1.039 ?
C14 H14a . . 1.073 ?
C14 H14b . . 1.024 ?
O211 C211 . . 1.370(4) ?
O211 H211 . . 1.055 ?
C211 C212 . . 1.394(4) ?
C211 C216 . . 1.400(4) ?
C212 C213 . . 1.379(5) ?
C212 C21 . . 1.523(4) ?
C213 C214 . . 1.409(4) ?
C213 H213 . . 1.178 ?
C214 C2141 . . 1.525(6) ?
C214 C215 . . 1.399(5) ?
C2141 C2142 . . 1.429(12) ?
C2141 C2143 . . 1.585(7) ?
C2141 C2144 . . 1.492(9) ?
C2142 H2142a . . .888 ?
C2142 H2142b . . 1.025 ?
C2142 H2142c . . .943 ?
C2143 H2143a . . .954 ?
C2143 H2143b . . .931 ?
C2143 H2143c . . .947 ?
C2144 H2144a . . .942 ?
C2144 H2144b . . .937 ?
C2144 H2144c . . .956 ?
C215 C216 . . 1.373(5) ?
C215 H215 . . 1.059 ?
C216 C24 . . 1.515(5) ?
C21 C226 . . 1.519(3) ?
C21 H21a . . 1.029 ?
C21 H21b . . .969 ?
O221 C221 . . 1.392(3) ?
O221 C2211 . . 1.444(4) ?
C221 C222 . . 1.388(3) ?
C221 C226 . . 1.387(4) ?
C2211 C2212 . . 1.468(6) ?
C2211 H2211a . . .945 ?
C2211 H2211b . . 1.082 ?
C2212 H2212a . . .968 ?
C2212 H2212b . . .977 ?
C2212 H2212c . . .974 ?
C222 C223 . . 1.383(4) ?
C222 C22 . . 1.516(5) ?
C223 C224 . . 1.396(5) ?
C223 H223 . . .920 ?
C224 C2241 . . 1.530(5) ?
C224 C225 . . 1.393(4) ?
C2241 C2242 . . 1.462(11) ?
C2241 C2243 . . 1.573(12) ?
C2241 C2244 . . 1.524(9) ?
C2241 C2242' . . 1.574(15) ?
C2241 C2243' . . 1.415(15) ?
C2241 C2244' . . 1.586(14) ?
C2242 C2242' . . .871(19) ?
C2242 C2244' . . 1.704(18) ?
C2242 H2242a . . .977 ?
C2242 H2242b . . .960 ?
C2242 H2242c . . .942 ?
C2243 H2243a . . .945 ?
C2243 H2243b . . .973 ?
C2243 H2243c . . .961 ?
C2244 H2244a . . 1.037 ?
C2244 H2244b . . .875 ?
C2244 H2244c . . .975 ?
C2242' H2242'a . . .972 ?
C2242' H2242'b . . .944 ?
C2242' H2242'c . . .961 ?
C2243' H2243'a . . 1.02 ?
C2243' H2243'b . . .928 ?
C2243' H2243'c . . .945 ?
C2244' H2244'a . . 1.108 ?
C2244' H2244'b . . .782 ?
C2244' H2244'c . . .978 ?
C225 C226 . . 1.383(4) ?
C225 H225 . . .983 ?
C22 C236 . . 1.526(4) ?
C22 H22a . . .926 ?
C22 H22b . . .971 ?
O231 C231 . . 1.370(3) ?
O231 H231 . . .9786 ?
C231 C232 . . 1.393(4) ?
C231 C236 . . 1.398(4) ?
C232 C233 . . 1.388(4) ?
C232 C23 . . 1.529(4) ?
C233 C234 . . 1.381(4) ?
C233 H233 . . 1.043 ?
C234 C2341 . . 1.543(4) ?
C234 C235 . . 1.397(5) ?
C2341 C2342 . . 1.511(7) ?
C2341 C2343 . . 1.511(7) ?
C2341 C2344 . . 1.530(6) ?
C2342 H2342a . . 1.004 ?
C2342 H2342b . . .895 ?
C2342 H2342c . . .999 ?
C2343 H2343a . . 1.029 ?
C2343 H2343b . . 1.036 ?
C2343 H2343c . . .869 ?
C2344 H2344a . . .936 ?
C2344 H2344b . . .947 ?
C2344 H2344c . . .997 ?
C235 C236 . . 1.382(4) ?
C235 H235 . . .993 ?
C23 C246 . . 1.519(4) ?
C23 H23a . . 1.108 ?
C23 H23b . . .978 ?
O241 C2411 . . 1.434(4) ?
O241 C241 . . 1.389(3) ?
C2411 C2412 . . 1.486(5) ?
C2411 H2411a . . .961 ?
C2411 H2411b . . .979 ?
C2412 H2412a . . .955 ?
C2412 H2412b . . 1.039 ?
C2412 H2412c . . .916 ?
C241 C242 . . 1.395(4) ?
C241 C246 . . 1.392(4) ?
C242 C243 . . 1.384(4) ?
C242 C24 . . 1.523(4) ?
C243 C244 . . 1.395(4) ?
C243 H243 . . 1.038 ?
C244 C2441 . . 1.532(5) ?
C244 C245 . . 1.383(4) ?
C2441 C2442 . . 1.524(8) ?
C2441 C2443 . . 1.495(10) ?
C2441 C2444 . . 1.571(7) ?
C2441 C2442' . . 1.534(9) ?
C2441 C2443' . . 1.480(14) ?
C2441 C2444' . . 1.507(15) ?
C2442 C2442' . . 1.214(16) ?
C2442 C2444' . . 1.547(12) ?
C2442 H2442a . . .927 ?
C2442 H2442b . . .950 ?
C2442 H2442c . . .958 ?
C2443 H2443a . . .994 ?
C2443 H2443b . . .937 ?
C2443 H2443c . . .926 ?
C2444 H2444a . . .943 ?
C2444 H2444b . . .971 ?
C2444 H2444c . . .953 ?
C2442' H2442'a . . .970 ?
C2442' H2442'b . . .917 ?
C2442' H2442'c . . .941 ?
C2443' H2443'a . . 1.029 ?
C2443' H2443'b . . .868 ?
C2443' H2443'c . . .994 ?
C2444' H2444'a . . .861 ?
C2444' H2444'b . . .983 ?
C2444' H2444'c . . .989 ?
C245 C246 . . 1.396(4) ?
C245 H245 . . 1.135 ?
C24 H24a . . .908 ?
C24 H24b . . .897 ?
C101 C102 . . 1.11(2) ?
C101 H101a . . 1.056 ?
C101 H101b . . .84 ?
C101 H101c . . .967 ?
C102 O102 . . 1.535(8) ?
C102 C103 . . 1.234(14) ?
C103 H103a . . 1.011 ?
C103 H103b . . 1.025 ?
C103 H103c . . .948 ?
C201 C202 . . 1.134(12) ?
C201 H201a . . .991 ?
C201 H201b . . .964 ?
C201 H201c . . .942 ?
C202 O202 . . 1.508(7) ?
C202 C203 . . 1.312(9) ?
C203 H203a . . .955 ?
C203 H203b . . .978 ?
C203 H203c . . .956 ?

loop_
_geom_hbond_atom_site_label_D
_geom_hbond_atom_site_label_H
_geom_hbond_atom_site_label_A
_geom_hbond_site_symmetry_D
_geom_hbond_site_symmetry_H
_geom_hbond_site_symmetry_A
_geom_hbond_distance_DH
_geom_hbond_distance_HA
_geom_hbond_distance_DA
_geom_hbond_angle_DHA
_geom_hbond_publ_flag
? ? ? ? ? ? ? ? ? ? ?

loop_
_geom_torsion_atom_site_label_1
_geom_torsion_atom_site_label_2
_geom_torsion_atom_site_label_3
_geom_torsion_atom_site_label_4
_geom_torsion_site_symmetry_1
_geom_torsion_site_symmetry_2
_geom_torsion_site_symmetry_3
_geom_torsion_site_symmetry_4
_geom_torsion
_geom_torsion_publ_flag
? ? ? ? ? ? ? ? ? ?
